data_4000373
_journal_name_full 'Chemistry of Materials'
_journal_paper_doi 10.1021/cm030563k
_journal_year 2004
_chemical_formula_moiety 'C44 H102 Mo2 N2 O16 P2 Si2'
_chemical_formula_sum 'C44 H102 Mo2 N2 O16 P2 Si2'
_chemical_formula_weight 1225.28
_space_group_IT_number 12
_symmetry_cell_setting monoclinic
_symmetry_space_group_name_Hall '-C 2y'
_symmetry_space_group_name_H-M 'C 1 2/m 1'
_atom_sites_solution_hydrogens geom
_atom_sites_solution_primary direct
_atom_sites_solution_secondary difmap
_cell_angle_alpha 90.00
_cell_angle_beta 106.907(2)
_cell_angle_gamma 90.00
_cell_formula_units_Z 2
_cell_length_a 15.7641(13)
_cell_length_b 20.947(2)
_cell_length_c 10.0739(8)
_cell_measurement_reflns_used 2610
_cell_measurement_temperature 129(2)
_cell_measurement_theta_max 24.7
_cell_measurement_theta_min 1.75
_cell_volume 3182.8(4)
_diffrn_ambient_temperature 129(2)
_diffrn_measurement_device 'Bruker SMART CCD'
_diffrn_measurement_method \w-scans
_diffrn_radiation_monochromator graphite
_diffrn_radiation_source 'fine-focus sealed tube'
_diffrn_radiation_type MoK\a
_diffrn_radiation_wavelength 0.71073
_diffrn_reflns_av_R_equivalents 0.0518
_diffrn_reflns_av_sigmaI/netI 0.0685
_diffrn_reflns_limit_h_max 11
_diffrn_reflns_limit_h_min -18
_diffrn_reflns_limit_k_max 23
_diffrn_reflns_limit_k_min -23
_diffrn_reflns_limit_l_max 11
_diffrn_reflns_limit_l_min -11
_diffrn_reflns_number 7116
_diffrn_reflns_theta_max 24.69
_diffrn_reflns_theta_min 1.66
_diffrn_standards_decay_% ?
_diffrn_standards_interval_count ?
_diffrn_standards_interval_time ?
_diffrn_standards_number ?
_exptl_absorpt_coefficient_mu 0.538
_exptl_absorpt_correction_T_max 0.96223
_exptl_absorpt_correction_T_min 0.59185
_exptl_absorpt_correction_type empirical
_exptl_absorpt_process_details 'Blessing, 1995'
_exptl_crystal_colour red
_exptl_crystal_density_diffrn 1.279
_exptl_crystal_density_meas ?
_exptl_crystal_density_method 'not measured'
_exptl_crystal_description prism
_exptl_crystal_F_000 1300
_exptl_crystal_size_max 0.22
_exptl_crystal_size_mid 0.16
_exptl_crystal_size_min 0.14
_refine_ls_extinction_coef ?
_refine_ls_extinction_method none
_refine_ls_goodness_of_fit_all 0.974
_refine_ls_goodness_of_fit_obs 1.051
_refine_ls_hydrogen_treatment fixed
_refine_ls_matrix_type full
_refine_ls_number_parameters 175
_refine_ls_number_reflns 2697
_refine_ls_number_restraints 0
_refine_ls_restrained_S_all 0.974
_refine_ls_restrained_S_obs 1.051
_refine_ls_R_factor_all 0.0661
_refine_ls_R_factor_obs 0.0437
_refine_ls_shift/esd_max 0.000
_refine_ls_shift/esd_mean 0.000
_refine_ls_structure_factor_coef Fsqd
_refine_ls_weighting_details 'w=1/[\s^2^(Fo^2^)+(0.0669P)^2^+0.0000P] where P=(Fo^2^+2Fc^2^)/3'
_refine_ls_weighting_scheme calc
_refine_ls_wR_factor_all 0.1103
_refine_ls_wR_factor_obs 0.1027
_reflns_number_observed 2046
_reflns_number_total 2697
_reflns_observed_criterion >2sigma(I)
_cod_depositor_comments
;
The following automatic conversions were performed:

'_refine_ls_weighting_scheme' value 'calc
w=1/[\s^2^(Fo^2^)+(0.0669P)^2^+0.0000P] where P=(Fo^2^+2Fc^2^)/3' was
changed to 'calc'. New tag '_refine_ls_weighting_details' was
created. The value of the new tag was set to
'w=1/[\s^2^(Fo^2^)+(0.0669P)^2^+0.0000P] where P=(Fo^2^+2Fc^2^)/3'.

Automatic conversion script
Id: cif_fix_values 3143 2015-03-26 13:38:13Z robertas 
;
_cod_original_sg_symbol_H-M C2/m
_cod_database_code 4000373

loop_
_symmetry_equiv_pos_as_xyz
'x, y, z'
'-x, y, -z'
'x+1/2, y+1/2, z'
'-x+1/2, y+1/2, -z'
'-x, -y, -z'
'x, -y, z'
'-x+1/2, -y+1/2, -z'
'x+1/2, -y+1/2, z'

loop_
_atom_site_aniso_label
_atom_site_aniso_U_11
_atom_site_aniso_U_22
_atom_site_aniso_U_33
_atom_site_aniso_U_23
_atom_site_aniso_U_13
_atom_site_aniso_U_12
Mo1 0.0176(3) 0.0148(3) 0.0129(3) 0.000 0.0022(2) 0.000
P1 0.0223(9) 0.0117(8) 0.0211(8) 0.000 0.0014(7) 0.000
Si1 0.0154(9) 0.0574(13) 0.0158(9) 0.000 0.0017(7) 0.000
N1 0.021(3) 0.023(3) 0.010(2) 0.000 0.005(2) 0.000
O1 0.011(2) 0.021(2) 0.018(2) 0.000 0.004(2) 0.000
O2 0.018(3) 0.017(3) 0.018(3) 0.002(3) 0.002(2) 0.000(2)
O2A 0.016(3) 0.019(3) 0.015(3) 0.002(3) -0.002(2) 0.001(2)
O3 0.014(2) 0.041(3) 0.017(2) 0.000 0.003(2) 0.000
O4 0.014(2) 0.0170(15) 0.024(2) -0.0007(12) 0.0018(13) -0.0019(11)
O5 0.032(2) 0.021(2) 0.029(2) 0.0095(13) -0.0009(14) -0.0027(14)
C1 0.021(3) 0.047(4) 0.012(3) 0.000 0.003(3) 0.000
C2 0.021(4) 0.049(4) 0.016(3) 0.000 0.000(3) 0.000
C3 0.037(3) 0.038(3) 0.026(3) -0.003(2) 0.001(2) 0.012(2)
C5 0.037(3) 0.044(3) 0.040(3) 0.020(2) 0.008(2) -0.005(2)
C6 0.046(4) 0.088(5) 0.043(4) 0.033(3) -0.007(3) -0.010(3)
C7 0.025(4) 0.045(4) 0.025(4) 0.000 0.006(3) 0.000
C8 0.018(4) 0.057(5) 0.044(5) 0.000 0.001(3) 0.000
C10 0.043(3) 0.031(3) 0.046(3) 0.020(2) 0.005(3) -0.014(2)
C11 0.047(3) 0.041(3) 0.058(4) 0.022(3) -0.005(3) -0.017(3)
C12 0.089(5) 0.061(4) 0.082(5) 0.015(4) 0.056(4) -0.017(4)
C13 0.065(4) 0.057(4) 0.064(4) 0.046(3) -0.015(3) -0.021(3)

loop_
_atom_site_label
_atom_site_type_symbol
_atom_site_fract_x
_atom_site_fract_y
_atom_site_fract_z
_atom_site_U_iso_or_equiv
_atom_site_thermal_displace_type
_atom_site_occupancy
_atom_site_calc_flag
_atom_site_refinement_flags
_atom_site_disorder_group
Mo1 Mo 0.07309(3) 0.0000 0.51483(5) 0.0156(2) Uani 1 d S .
P1 P 0.0000 0.13917(7) 0.5000 0.0194(4) Uani 1 d S .
Si1 Si 0.24666(11) 0.0000 0.7909(2) 0.0301(5) Uani 1 d S .
N1 N 0.0827(3) 0.0000 0.3272(4) 0.0177(11) Uani 1 d S .
O1 O 0.1434(2) 0.0000 0.7149(4) 0.0167(9) Uani 1 d S .
O2 O 0.2760(3) -0.0807(3) 0.8485(6) 0.0184(12) Uani 0.50 d P .
O2A O 0.2798(3) -0.0376(2) 0.9273(5) 0.0182(12) Uani 0.50 d P .
O3 O 0.2986(2) 0.0000 0.6750(4) 0.0244(10) Uani 1 d S .
O4 O 0.0843(2) 0.10002(12) 0.5310(3) 0.0192(6) Uani 1 d . .
O5 O -0.0113(2) 0.18349(13) 0.3705(3) 0.0294(8) Uani 1 d . .
C1 C 0.0249(4) 0.0000 0.1853(6) 0.0271(15) Uani 1 d S .
H1A H -0.0371(4) 0.0000 0.1860(6) 0.041 Uiso 1 calc SR .
H1B H 0.0365(4) -0.0382 0.1371(6) 0.041 Uiso 0.50 calc PR .
H1C H 0.0365(4) 0.0382 0.1371(6) 0.041 Uiso 0.50 calc PR .
C2 C 0.1757(4) 0.0000 0.3294(6) 0.030(2) Uani 1 d S .
H2A H 0.2135(4) 0.0000 0.4257(6) 0.045 Uiso 1 calc SR .
H2B H 0.1880(4) 0.0382 0.2820(6) 0.045 Uiso 0.50 calc PR .
H2C H 0.1880(4) -0.0382 0.2820(6) 0.045 Uiso 0.50 calc PR .
C3 C 0.2579(3) -0.1109(2) 0.9495(5) 0.0354(12) Uani 1 d . .
C4 C 0.2610(7) -0.1881(5) 0.9173(11) 0.043(3) Uiso 0.50 d P .
H4A H 0.2207(7) -0.1974(5) 0.8251(11) 0.064 Uiso 0.50 calc PR .
H4B H 0.2425(7) -0.2123(5) 0.9874(11) 0.064 Uiso 0.50 calc PR .
H4C H 0.3215(7) -0.2003(5) 0.9203(11) 0.064 Uiso 0.50 calc PR .
C4A C 0.2809(7) -0.1426(5) 0.8267(11) 0.046(3) Uiso 0.50 d P .
H4A1 H 0.2311(7) -0.1376(5) 0.7424(11) 0.069 Uiso 0.50 calc PR .
H4A2 H 0.2924(7) -0.1882(5) 0.8461(11) 0.069 Uiso 0.50 calc PR .
H4A3 H 0.3339(7) -0.1224(5) 0.8132(11) 0.069 Uiso 0.50 calc PR .
C5 C 0.1632(3) -0.1081(2) 0.9499(5) 0.0408(13) Uani 1 d . .
H5A H 0.1245(3) -0.1076(2) 0.8541(5) 0.061 Uiso 1 calc R .
H5B H 0.1534(3) -0.0693(2) 0.9977(5) 0.061 Uiso 1 calc R .
H5C H 0.1496(3) -0.1457(2) 0.9980(5) 0.061 Uiso 1 calc R .
C6 C 0.3226(4) -0.1119(3) 1.0895(6) 0.063(2) Uani 1 d . .
H6A H 0.3829(4) -0.1137(3) 1.0810(6) 0.095 Uiso 1 calc R .
H6B H 0.3119(4) -0.1495(3) 1.1403(6) 0.095 Uiso 1 calc R .
H6C H 0.3157(4) -0.0732(3) 1.1400(6) 0.095 Uiso 1 calc R .
C7 C 0.3898(4) 0.0000 0.6769(7) 0.032(2) Uani 1 d S .
C8 C 0.4531(4) 0.0000 0.8236(7) 0.041(2) Uani 1 d S .
H8A H 0.4334(4) 0.0317 0.8799(7) 0.062 Uiso 0.50 calc PR .
H8B H 0.5130(4) 0.0107 0.8204(7) 0.062 Uiso 0.50 calc PR .
H8C H 0.4535(4) -0.0424 0.8649(7) 0.062 Uiso 0.50 calc PR .
C9 C 0.3944(6) 0.0717(5) 0.6193(10) 0.033(2) Uiso 0.50 d P .
H9A H 0.3799(6) 0.1025(5) 0.6827(10) 0.050 Uiso 0.50 calc PR .
H9B H 0.3517(6) 0.0760(5) 0.5270(10) 0.050 Uiso 0.50 calc PR .
H9C H 0.4543(6) 0.0802(5) 0.6132(10) 0.050 Uiso 0.50 calc PR .
C9A C 0.4110(7) 0.0444(5) 0.5834(10) 0.035(2) Uiso 0.50 d P .
H9A1 H 0.4041(7) 0.0880(5) 0.6136(10) 0.053 Uiso 0.50 calc PR .
H9A2 H 0.3710(7) 0.0377(5) 0.4898(10) 0.053 Uiso 0.50 calc PR .
H9A3 H 0.4724(7) 0.0377(5) 0.5826(10) 0.053 Uiso 0.50 calc PR .
C10 C 0.0583(3) 0.2211(2) 0.3332(5) 0.0413(13) Uani 1 d . .
C11 C 0.1179(4) 0.2547(2) 0.4586(6) 0.053(2) Uani 1 d . .
H11A H 0.0824(4) 0.2835(2) 0.4976(6) 0.079 Uiso 1 calc R .
H11B H 0.1628(4) 0.2793(2) 0.4310(6) 0.079 Uiso 1 calc R .
H11C H 0.1471(4) 0.2230(2) 0.5286(6) 0.079 Uiso 1 calc R .
C12 C 0.1094(4) 0.1759(3) 0.2686(7) 0.071(2) Uani 1 d . .
H12A H 0.0686(4) 0.1551(3) 0.1879(7) 0.106 Uiso 1 calc R .
H12B H 0.1385(4) 0.1434(3) 0.3367(7) 0.106 Uiso 1 calc R .
H12C H 0.1542(4) 0.1998(3) 0.2391(7) 0.106 Uiso 1 calc R .
C13 C 0.0040(4) 0.2692(3) 0.2281(6) 0.069(2) Uani 1 d . .
H13A H -0.0281(4) 0.2976(3) 0.2742(6) 0.104 Uiso 1 calc R .
H13B H -0.0385(4) 0.2463(3) 0.1526(6) 0.104 Uiso 1 calc R .
H13C H 0.0439(4) 0.2945(3) 0.1903(6) 0.104 Uiso 1 calc R .
